data_2101453
loop_
_publ_author_name
'Hamzaoui, F.'
'Baert, F.'
'Wojcik, G.'

_publ_section_title
;
 Electron-density study of <i>m</i>-nitrophenol in the orthorhombic
 structure
;
_journal_issue 1
_journal_name_full 'Acta Crystallographica Section B'
_journal_page_first 159
_journal_page_last 164
_journal_paper_doi 10.1107/S0108768195006719
_journal_volume 52
_journal_year 1996
_chemical_formula_sum 'C6 H5 N O3'
_chemical_formula_weight 139.11
_symmetry_cell_setting orthorhombic
_symmetry_space_group_name_Hall 'P 2ac 2ab'
_symmetry_space_group_name_H-M 'P 21 21 21'
_cell_angle_alpha 90.0
_cell_angle_beta 90.0
_cell_angle_gamma 90.0
_cell_formula_units_Z 4
_cell_length_a 11.136(2)
_cell_length_b 6.6490(10)
_cell_length_c 8.0910(10)
_cell_volume 599.08(16)
_diffrn_radiation_type Mo
_diffrn_radiation_wavelength 0.71073
_exptl_absorpt_coefficient_mu 0.118
_exptl_crystal_density_diffrn 1.54
_cod_data_source_file pa0307.cif
_cod_data_source_block pa0307a
_cod_depositor_comments
;
 Adding the _atom_site_type_symbol data item.

 Antanas Vaitkus,
 2017-01-18
;
_cod_original_cell_volume 598.7
_cod_original_formula_sum 'C6 H5 N1 O3'
_cod_database_code 2101453

loop_
_atom_site_label
_atom_site_type_symbol
_atom_site_fract_x
_atom_site_fract_y
_atom_site_fract_z
C1 C .62810(10) .1561(2) .8943(2)
C2 C .56230(10) .0756(2) .76470(10)
C3 C .60160(10) .1133(2) .60420(10)
C4 C .70400(10) .2314(2) .5777(2)
C5 C .76730(10) .3101(3) .7116(2)
C6 C .73030(10) .2727(2) .8729(2)
N N .58610(10) .1168(2) 1.06230(10)
O1 O .64340(10) .1885(2) 1.17830(10)
O2 O .49690(10) .0111(3) 1.0816(2)
O O .53710(10) .0334(2) .47870(10)
H2 H .4828 -.0137 .7898
H4 H .7344 .2620 .4530
H5 H .8465 .4017 .6905
H6 H .7813 .3337 .9756
HO H .5673 .0824 .3749
